data_7121034
loop_
_publ_author_name
'Xu, Jiancong'
'Liu, Yang'
'Zhang, Jinling'
'Xu, Xiaohua'
'Jin, Zhong'

_publ_section_title
;
 Palladium-catalyzed enantioselective C(sp<sup>2</sup>)-H arylation of
 ferrocenyl ketones enabled by a chiral transient directing group.
;
_journal_issue 6
_journal_name_full 'Chemical communications (Cambridge, England)'
_journal_page_first 689
_journal_page_last 692
_journal_paper_doi 10.1039/c7cc09273c
_journal_volume 54
_journal_year 2018
_chemical_formula_sum 'C20 H18 Fe O3'
_chemical_formula_weight 362.19
_space_group_IT_number 19
_space_group_name_Hall 'P 2ac 2ab'
_space_group_name_H-M_alt 'P 21 21 21'
_symmetry_cell_setting orthorhombic
_symmetry_space_group_name_Hall 'P 2ac 2ab'
_symmetry_space_group_name_H-M 'P 21 21 21'
_atom_sites_solution_hydrogens geom
_atom_sites_solution_primary direct
_atom_sites_solution_secondary difmap
_audit_creation_method SHELXL-97
_audit_update_record
;
2017-09-07 deposited with the CCDC.
2017-12-21 downloaded from the CCDC.
;
_cell_angle_alpha 90.00
_cell_angle_beta 90.00
_cell_angle_gamma 90.00
_cell_formula_units_Z 4
_cell_length_a 10.0132(2)
_cell_length_b 10.02044(19)
_cell_length_c 16.0394(3)
_cell_measurement_reflns_used 12426
_cell_measurement_temperature 133(2)
_cell_measurement_theta_max 31.1000
_cell_measurement_theta_min 2.0590
_cell_volume 1609.34(5)
_computing_cell_refinement 'CrystalClear-SM Expert 2.1 b42'
_computing_data_collection 'CrystalClear-SM Expert 2.1 b42 (Rigaku, 2015)'
_computing_data_reduction 'CrystalClear-SM Expert 2.1 b42'
_computing_molecular_graphics 'CrystalStructure 4.1'
_computing_publication_material 'CrystalStructure 4.1 (Rigaku, 2014)'
_computing_structure_refinement 'SHELXL-97 (Sheldrick, 1997)'
_computing_structure_solution 'SHELXS-97 (Sheldrick, 1990)'
_diffrn_ambient_temperature 133(2)
_diffrn_detector_area_resol_mean 5.814
_diffrn_measured_fraction_theta_full 0.990
_diffrn_measured_fraction_theta_max 0.990
_diffrn_measurement_device_type 'Rigaku XtaLAB P200'
_diffrn_measurement_method '\w and \f scans'
_diffrn_radiation_monochromator multilayer
_diffrn_radiation_source 'rotating anode'
_diffrn_radiation_type MoK\a
_diffrn_radiation_wavelength 0.71073
_diffrn_reflns_av_R_equivalents 0.0296
_diffrn_reflns_av_sigmaI/netI 0.0266
_diffrn_reflns_limit_h_max 13
_diffrn_reflns_limit_h_min -14
_diffrn_reflns_limit_k_max 13
_diffrn_reflns_limit_k_min -14
_diffrn_reflns_limit_l_max 23
_diffrn_reflns_limit_l_min -21
_diffrn_reflns_number 17520
_diffrn_reflns_theta_full 30.93
_diffrn_reflns_theta_max 30.93
_diffrn_reflns_theta_min 2.40
_diffrn_standards_decay_% 0
_diffrn_standards_interval_count 0
_diffrn_standards_interval_time 0
_diffrn_standards_number 0
_exptl_absorpt_coefficient_mu 0.952
_exptl_absorpt_correction_T_max 0.8783
_exptl_absorpt_correction_T_min 0.8325
_exptl_absorpt_correction_type multi-scan
_exptl_absorpt_process_details 'REQAB (Rigaku, 1998)'
_exptl_crystal_density_diffrn 1.495
_exptl_crystal_density_method 'not measured'
_exptl_crystal_description 'colorless prism'
_exptl_crystal_F_000 752
_exptl_crystal_size_max 0.20
_exptl_crystal_size_mid 0.18
_exptl_crystal_size_min 0.14
_refine_diff_density_max 0.443
_refine_diff_density_min -0.183
_refine_diff_density_rms 0.054
_refine_ls_abs_structure_details 'Flack H D (1983), Acta Cryst. A39, 876-881'
_refine_ls_abs_structure_Flack -0.003(9)
_refine_ls_extinction_method none
_refine_ls_goodness_of_fit_ref 1.038
_refine_ls_hydrogen_treatment constr
_refine_ls_matrix_type full
_refine_ls_number_parameters 219
_refine_ls_number_reflns 4535
_refine_ls_number_restraints 0
_refine_ls_restrained_S_all 1.038
_refine_ls_R_factor_all 0.0272
_refine_ls_R_factor_gt 0.0248
_refine_ls_shift/su_max 0.001
_refine_ls_shift/su_mean 0.000
_refine_ls_structure_factor_coef Fsqd
_refine_ls_weighting_details 'calc w=1/[\s^2^(Fo^2^)+(0.0428P)^2^+0.0000P] where P=(Fo^2^+2Fc^2^)/3'
_refine_ls_weighting_scheme calc
_refine_ls_wR_factor_gt 0.0625
_refine_ls_wR_factor_ref 0.0662
_reflns_number_gt 4270
_reflns_number_total 4535
_reflns_threshold_expression >2sigma(I)
_cod_data_source_file c7cc09273c2.cif
_cod_data_source_block m20170524b
_cod_depositor_comments 'Adding full bibliography for 7121034--7121035.cif.'
_cod_original_cell_volume 1609.34(6)
_cod_database_code 7121034

loop_
_symmetry_equiv_pos_as_xyz
'x, y, z'
'-x+1/2, -y, z+1/2'
'-x, y+1/2, -z+1/2'
'x+1/2, -y+1/2, -z'

loop_
_atom_site_label
_atom_site_type_symbol
_atom_site_fract_x
_atom_site_fract_y
_atom_site_fract_z
_atom_site_U_iso_or_equiv
_atom_site_adp_type
_atom_site_occupancy
_atom_site_symmetry_multiplicity
_atom_site_calc_flag
_atom_site_refinement_flags
Fe1 Fe 0.585574(19) 0.402071(18) 0.583301(12) 0.01816(6) Uani 1 1 d .
O1 O 0.72921(13) 0.52070(12) 0.38199(7) 0.0323(3) Uani 1 1 d .
O2 O 0.92762(13) 0.94000(11) 0.86806(7) 0.0321(3) Uani 1 1 d .
O3 O 0.86022(11) 1.09993(11) 0.78032(6) 0.0268(2) Uani 1 1 d .
C1 C 0.74632(16) 0.27785(15) 0.56854(10) 0.0272(3) Uani 1 1 d .
H1 H 0.8184 0.2904 0.5308 0.033 Uiso 1 1 calc R
C2 C 0.62597(17) 0.20818(15) 0.55135(10) 0.0266(3) Uani 1 1 d .
H2 H 0.6034 0.1661 0.5002 0.032 Uiso 1 1 calc R
C3 C 0.54538(17) 0.21245(15) 0.62397(10) 0.0291(3) Uani 1 1 d .
H3 H 0.4595 0.1734 0.6301 0.035 Uiso 1 1 calc R
C4 C 0.61586(18) 0.28541(16) 0.68590(10) 0.0310(4) Uani 1 1 d .
H4 H 0.5851 0.3042 0.7407 0.037 Uiso 1 1 calc R
C5 C 0.74047(17) 0.32542(15) 0.65148(11) 0.0302(3) Uani 1 1 d .
H5 H 0.8078 0.3752 0.6793 0.036 Uiso 1 1 calc R
C6 C 0.86329(16) 0.60966(17) 0.48952(10) 0.0284(3) Uani 1 1 d .
H6A H 0.9366 0.5853 0.4520 0.043 Uiso 1 1 calc R
H6B H 0.8777 0.5683 0.5442 0.043 Uiso 1 1 calc R
H6C H 0.8603 0.7069 0.4957 0.043 Uiso 1 1 calc R
C7 C 0.73392(16) 0.56149(14) 0.45380(9) 0.0221(3) Uani 1 1 d .
C8 C 0.61193(14) 0.55966(14) 0.50565(9) 0.0192(3) Uani 1 1 d .
C9 C 0.49641(15) 0.48557(15) 0.48197(9) 0.0233(3) Uani 1 1 d .
H9 H 0.4826 0.4439 0.4295 0.028 Uiso 1 1 calc R
C10 C 0.40586(16) 0.48452(15) 0.54964(10) 0.0263(3) Uani 1 1 d .
H10 H 0.3210 0.4421 0.5503 0.032 Uiso 1 1 calc R
C11 C 0.46336(15) 0.55743(15) 0.61619(10) 0.0227(3) Uani 1 1 d .
H11 H 0.4232 0.5721 0.6691 0.027 Uiso 1 1 calc R
C12 C 0.59207(13) 0.60556(13) 0.59089(8) 0.0189(2) Uani 1 1 d .
C13 C 0.67196(14) 0.69709(14) 0.64332(9) 0.0185(3) Uani 1 1 d .
C14 C 0.71201(15) 0.66062(15) 0.72361(9) 0.0220(3) Uani 1 1 d .
H14 H 0.6934 0.5732 0.7434 0.026 Uiso 1 1 calc R
C15 C 0.77812(16) 0.74960(15) 0.77468(9) 0.0226(3) Uani 1 1 d .
H15 H 0.8082 0.7219 0.8281 0.027 Uiso 1 1 calc R
C16 C 0.80079(14) 0.88015(14) 0.74791(9) 0.0192(3) Uani 1 1 d .
C17 C 0.75934(13) 0.91877(14) 0.66860(9) 0.0202(3) Uani 1 1 d .
H17 H 0.7736 1.0077 0.6502 0.024 Uiso 1 1 calc R
C18 C 0.69756(14) 0.82792(14) 0.61684(9) 0.0201(3) Uani 1 1 d .
H18 H 0.6719 0.8544 0.5623 0.024 Uiso 1 1 calc R
C19 C 0.87013(15) 0.97288(14) 0.80509(9) 0.0215(3) Uani 1 1 d .
C20 C 0.91868(18) 1.19721(15) 0.83600(10) 0.0305(3) Uani 1 1 d .
H20A H 0.8809 1.1862 0.8919 0.046 Uiso 1 1 calc R
H20B H 0.8991 1.2873 0.8156 0.046 Uiso 1 1 calc R
H20C H 1.0156 1.1841 0.8382 0.046 Uiso 1 1 calc R

loop_
_atom_site_aniso_label
_atom_site_aniso_U_11
_atom_site_aniso_U_22
_atom_site_aniso_U_33
_atom_site_aniso_U_23
_atom_site_aniso_U_13
_atom_site_aniso_U_12
Fe1 0.01886(9) 0.01496(9) 0.02066(10) 0.00050(8) -0.00048(8) 0.00022(8)
O1 0.0435(7) 0.0314(6) 0.0220(5) -0.0050(5) 0.0038(5) 0.0004(5)
O2 0.0434(7) 0.0259(5) 0.0271(5) 0.0042(4) -0.0126(5) -0.0074(5)
O3 0.0346(6) 0.0168(5) 0.0290(5) -0.0015(5) -0.0082(5) -0.0008(5)
C1 0.0238(7) 0.0196(7) 0.0380(9) 0.0057(6) 0.0051(7) 0.0062(6)
C2 0.0332(8) 0.0169(7) 0.0297(8) -0.0004(6) 0.0009(6) 0.0038(6)
C3 0.0319(8) 0.0184(7) 0.0369(9) 0.0047(6) 0.0060(7) -0.0006(6)
C4 0.0440(10) 0.0242(7) 0.0246(7) 0.0059(6) 0.0011(7) 0.0049(7)
C5 0.0311(8) 0.0220(7) 0.0377(9) 0.0044(6) -0.0113(7) 0.0036(6)
C6 0.0247(7) 0.0309(8) 0.0298(8) -0.0026(7) 0.0050(6) -0.0032(7)
C7 0.0292(8) 0.0151(6) 0.0221(7) 0.0023(5) 0.0019(6) 0.0020(6)
C8 0.0224(7) 0.0162(6) 0.0192(6) 0.0019(5) -0.0034(5) 0.0021(5)
C9 0.0239(7) 0.0206(7) 0.0254(7) -0.0021(6) -0.0080(6) 0.0019(6)
C10 0.0186(6) 0.0232(7) 0.0371(8) -0.0022(6) -0.0032(6) 0.0005(6)
C11 0.0199(6) 0.0194(7) 0.0290(7) -0.0025(6) 0.0025(6) 0.0010(5)
C12 0.0198(6) 0.0157(6) 0.0210(6) 0.0004(5) -0.0022(6) 0.0017(5)
C13 0.0189(6) 0.0166(6) 0.0201(7) -0.0018(5) 0.0006(5) 0.0002(5)
C14 0.0281(7) 0.0176(6) 0.0202(7) 0.0019(6) 0.0009(6) -0.0021(6)
C15 0.0298(8) 0.0212(7) 0.0168(7) 0.0031(5) -0.0002(6) -0.0024(6)
C16 0.0197(6) 0.0180(6) 0.0200(6) -0.0021(5) 0.0009(5) -0.0009(5)
C17 0.0207(6) 0.0160(6) 0.0240(7) 0.0016(5) 0.0012(6) -0.0009(5)
C18 0.0220(6) 0.0190(7) 0.0193(6) 0.0022(5) -0.0023(5) 0.0015(5)
C19 0.0210(6) 0.0197(7) 0.0237(7) -0.0011(5) 0.0006(5) -0.0010(5)
C20 0.0388(8) 0.0202(7) 0.0326(8) -0.0046(6) -0.0048(8) -0.0038(7)

loop_
_atom_type_symbol
_atom_type_description
_atom_type_scat_dispersion_real
_atom_type_scat_dispersion_imag
_atom_type_scat_source
C C 0.0033 0.0016 'International Tables Vol C Tables 4.2.6.8 and 6.1.1.4'
H H 0.0000 0.0000 'International Tables Vol C Tables 4.2.6.8 and 6.1.1.4'
O O 0.0106 0.0060 'International Tables Vol C Tables 4.2.6.8 and 6.1.1.4'
Fe Fe 0.3463 0.8444 'International Tables Vol C Tables 4.2.6.8 and 6.1.1.4'

loop_
_geom_angle_atom_site_label_1
_geom_angle_atom_site_label_2
_geom_angle_atom_site_label_3
_geom_angle
C8 Fe1 C9 41.10(6)
C8 Fe1 C4 157.15(7)
C9 Fe1 C4 160.88(7)
C8 Fe1 C12 41.90(5)
C9 Fe1 C12 69.59(5)
C4 Fe1 C12 121.24(6)
C8 Fe1 C5 121.43(6)
C9 Fe1 C5 156.00(7)
C4 Fe1 C5 40.71(7)
C12 Fe1 C5 108.57(6)
C8 Fe1 C1 107.45(6)
C9 Fe1 C1 120.16(6)
C4 Fe1 C1 68.19(7)
C12 Fe1 C1 126.02(6)
C5 Fe1 C1 40.40(6)
C8 Fe1 C3 160.56(6)
C9 Fe1 C3 123.34(7)
C4 Fe1 C3 40.66(7)
C12 Fe1 C3 155.86(6)
C5 Fe1 C3 68.34(7)
C1 Fe1 C3 68.14(6)
C8 Fe1 C11 69.17(6)
C9 Fe1 C11 68.36(6)
C4 Fe1 C11 108.44(7)
C12 Fe1 C11 41.04(6)
C5 Fe1 C11 126.86(7)
C1 Fe1 C11 163.86(6)
C3 Fe1 C11 120.35(6)
C8 Fe1 C2 123.97(6)
C9 Fe1 C2 106.06(6)
C4 Fe1 C2 68.25(7)
C12 Fe1 C2 162.62(6)
C5 Fe1 C2 68.19(7)
C1 Fe1 C2 40.54(6)
C3 Fe1 C2 40.47(7)
C11 Fe1 C2 154.47(6)
C8 Fe1 C10 68.85(6)
C9 Fe1 C10 40.49(6)
C4 Fe1 C10 124.95(7)
C12 Fe1 C10 69.02(6)
C5 Fe1 C10 162.90(7)
C1 Fe1 C10 154.57(7)
C3 Fe1 C10 106.55(7)
C11 Fe1 C10 40.39(6)
C2 Fe1 C10 119.26(6)
C19 O3 C20 115.36(12)
C5 C1 C2 108.25(14)
C5 C1 Fe1 69.75(9)
C2 C1 Fe1 69.77(8)
C5 C1 H1 125.9
C2 C1 H1 125.9
Fe1 C1 H1 126.2
C3 C2 C1 107.99(15)
C3 C2 Fe1 69.74(8)
C1 C2 Fe1 69.69(8)
C3 C2 H2 126.0
C1 C2 H2 126.0
Fe1 C2 H2 126.1
C2 C3 C4 107.88(15)
C2 C3 Fe1 69.79(8)
C4 C3 Fe1 69.38(9)
C2 C3 H3 126.1
C4 C3 H3 126.1
Fe1 C3 H3 126.3
C3 C4 C5 108.03(15)
C3 C4 Fe1 69.96(9)
C5 C4 Fe1 69.88(9)
C3 C4 H4 126.0
C5 C4 H4 126.0
Fe1 C4 H4 125.8
C1 C5 C4 107.85(14)
C1 C5 Fe1 69.84(9)
C4 C5 Fe1 69.42(9)
C1 C5 H5 126.1
C4 C5 H5 126.1
Fe1 C5 H5 126.2
C7 C6 H6A 109.5
C7 C6 H6B 109.5
H6A C6 H6B 109.5
C7 C6 H6C 109.5
H6A C6 H6C 109.5
H6B C6 H6C 109.5
O1 C7 C8 119.60(15)
O1 C7 C6 120.11(14)
C8 C7 C6 120.27(12)
C9 C8 C12 107.68(12)
C9 C8 C7 121.81(13)
C12 C8 C7 129.59(13)
C9 C8 Fe1 69.68(8)
C12 C8 Fe1 69.61(7)
C7 C8 Fe1 117.56(10)
C10 C9 C8 108.64(13)
C10 C9 Fe1 70.44(9)
C8 C9 Fe1 69.23(8)
C10 C9 H9 125.7
C8 C9 H9 125.7
Fe1 C9 H9 126.2
C9 C10 C11 108.30(13)
C9 C10 Fe1 69.07(9)
C11 C10 Fe1 69.69(9)
C9 C10 H10 125.8
C11 C10 H10 125.8
Fe1 C10 H10 127.0
C10 C11 C12 108.99(13)
C10 C11 Fe1 69.92(9)
C12 C11 Fe1 69.27(8)
C10 C11 H11 125.5
C12 C11 H11 125.5
Fe1 C11 H11 126.9
C11 C12 C8 106.39(12)
C11 C12 C13 122.23(12)
C8 C12 C13 130.98(12)
C11 C12 Fe1 69.69(8)
C8 C12 Fe1 68.49(8)
C13 C12 Fe1 132.04(10)
C14 C13 C18 118.12(13)
C14 C13 C12 121.13(13)
C18 C13 C12 120.43(13)
C15 C14 C13 121.05(13)
C15 C14 H14 119.5
C13 C14 H14 119.5
C14 C15 C16 120.07(13)
C14 C15 H15 120.0
C16 C15 H15 120.0
C17 C16 C15 119.54(13)
C17 C16 C19 122.12(13)
C15 C16 C19 118.34(13)
C18 C17 C16 120.01(13)
C18 C17 H17 120.0
C16 C17 H17 120.0
C17 C18 C13 121.14(13)
C17 C18 H18 119.4
C13 C18 H18 119.4
O2 C19 O3 122.90(14)
O2 C19 C16 124.80(13)
O3 C19 C16 112.28(13)
O3 C20 H20A 109.5
O3 C20 H20B 109.5
H20A C20 H20B 109.5
O3 C20 H20C 109.5
H20A C20 H20C 109.5
H20B C20 H20C 109.5

loop_
_geom_bond_atom_site_label_1
_geom_bond_atom_site_label_2
_geom_bond_distance
Fe1 C8 2.0284(14)
Fe1 C9 2.0344(14)
Fe1 C4 2.0412(16)
Fe1 C12 2.0437(13)
Fe1 C5 2.0473(16)
Fe1 C1 2.0485(15)
Fe1 C3 2.0489(15)
Fe1 C11 2.0493(15)
Fe1 C2 2.0496(15)
Fe1 C10 2.0524(15)
O1 C7 1.2231(17)
O2 C19 1.2084(18)
O3 C19 1.3372(18)
O3 C20 1.4458(18)
C1 C5 1.414(2)
C1 C2 1.420(2)
C1 H1 0.9500
C2 C3 1.418(2)
C2 H2 0.9500
C3 C4 1.421(2)
C3 H3 0.9500
C4 C5 1.422(2)
C4 H4 0.9500
C5 H5 0.9500
C6 C7 1.496(2)
C6 H6A 0.9800
C6 H6B 0.9800
C6 H6C 0.9800
C7 C8 1.478(2)
C8 C9 1.426(2)
C8 C12 1.4561(19)
C9 C10 1.414(2)
C9 H9 0.9500
C10 C11 1.416(2)
C10 H10 0.9500
C11 C12 1.435(2)
C11 H11 0.9500
C12 C13 1.4794(19)
C13 C14 1.398(2)
C13 C18 1.4016(19)
C14 C15 1.380(2)
C14 H14 0.9500
C15 C16 1.3954(19)
C15 H15 0.9500
C16 C17 1.3929(19)
C16 C19 1.479(2)
C17 C18 1.3787(19)
C17 H17 0.9500
C18 H18 0.9500
C20 H20A 0.9800
C20 H20B 0.9800
C20 H20C 0.9800

loop_
_geom_torsion_atom_site_label_1
_geom_torsion_atom_site_label_2
_geom_torsion_atom_site_label_3
_geom_torsion_atom_site_label_4
_geom_torsion
C8 Fe1 C1 C5 118.30(9)
C9 Fe1 C1 C5 161.33(9)
C4 Fe1 C1 C5 -37.86(9)
C12 Fe1 C1 C5 75.70(11)
C3 Fe1 C1 C5 -81.82(10)
C11 Fe1 C1 C5 43.1(3)
C2 Fe1 C1 C5 -119.45(13)
C10 Fe1 C1 C5 -164.39(14)
C8 Fe1 C1 C2 -122.25(10)
C9 Fe1 C1 C2 -79.22(11)
C4 Fe1 C1 C2 81.59(10)
C12 Fe1 C1 C2 -164.85(9)
C5 Fe1 C1 C2 119.45(13)
C3 Fe1 C1 C2 37.63(10)
C11 Fe1 C1 C2 162.5(2)
C10 Fe1 C1 C2 -44.94(19)
C5 C1 C2 C3 -0.09(17)
Fe1 C1 C2 C3 -59.44(10)
C5 C1 C2 Fe1 59.35(10)
C8 Fe1 C2 C3 -164.20(10)
C9 Fe1 C2 C3 -122.93(10)
C4 Fe1 C2 C3 37.75(10)
C12 Fe1 C2 C3 164.24(17)
C5 Fe1 C2 C3 81.75(11)
C1 Fe1 C2 C3 119.19(14)
C11 Fe1 C2 C3 -49.6(2)
C10 Fe1 C2 C3 -81.16(11)
C8 Fe1 C2 C1 76.62(11)
C9 Fe1 C2 C1 117.89(10)
C4 Fe1 C2 C1 -81.43(10)
C12 Fe1 C2 C1 45.1(2)
C5 Fe1 C2 C1 -37.44(9)
C3 Fe1 C2 C1 -119.19(14)
C11 Fe1 C2 C1 -168.83(13)
C10 Fe1 C2 C1 159.66(9)
C1 C2 C3 C4 0.28(17)
Fe1 C2 C3 C4 -59.13(11)
C1 C2 C3 Fe1 59.41(10)
C8 Fe1 C3 C2 42.7(2)
C9 Fe1 C3 C2 74.89(12)
C4 Fe1 C3 C2 -119.22(14)
C12 Fe1 C3 C2 -168.56(13)
C5 Fe1 C3 C2 -81.35(11)
C1 Fe1 C3 C2 -37.69(10)
C11 Fe1 C3 C2 157.63(10)
C10 Fe1 C3 C2 115.94(10)
C8 Fe1 C3 C4 161.97(17)
C9 Fe1 C3 C4 -165.89(10)
C12 Fe1 C3 C4 -49.34(19)
C5 Fe1 C3 C4 37.87(10)
C1 Fe1 C3 C4 81.53(10)
C11 Fe1 C3 C4 -83.15(11)
C2 Fe1 C3 C4 119.22(14)
C10 Fe1 C3 C4 -124.84(10)
C2 C3 C4 C5 -0.36(17)
Fe1 C3 C4 C5 -59.75(11)
C2 C3 C4 Fe1 59.38(11)
C8 Fe1 C4 C3 -164.62(15)
C9 Fe1 C4 C3 38.4(2)
C12 Fe1 C4 C3 158.73(9)
C5 Fe1 C4 C3 -118.98(14)
C1 Fe1 C4 C3 -81.40(10)
C11 Fe1 C4 C3 115.42(10)
C2 Fe1 C4 C3 -37.58(10)
C10 Fe1 C4 C3 73.71(12)
C8 Fe1 C4 C5 -45.6(2)
C9 Fe1 C4 C5 157.43(17)
C12 Fe1 C4 C5 -82.29(11)
C1 Fe1 C4 C5 37.58(10)
C3 Fe1 C4 C5 118.98(14)
C11 Fe1 C4 C5 -125.60(10)
C2 Fe1 C4 C5 81.40(11)
C10 Fe1 C4 C5 -167.31(9)
C2 C1 C5 C4 -0.13(17)
Fe1 C1 C5 C4 59.23(10)
C2 C1 C5 Fe1 -59.36(10)
C3 C4 C5 C1 0.31(17)
Fe1 C4 C5 C1 -59.49(10)
C3 C4 C5 Fe1 59.80(11)
C8 Fe1 C5 C1 -79.87(10)
C9 Fe1 C5 C1 -42.88(19)
C4 Fe1 C5 C1 119.12(13)
C12 Fe1 C5 C1 -124.23(9)
C3 Fe1 C5 C1 81.29(10)
C11 Fe1 C5 C1 -166.28(9)
C2 Fe1 C5 C1 37.56(9)
C10 Fe1 C5 C1 156.88(19)
C8 Fe1 C5 C4 161.01(9)
C9 Fe1 C5 C4 -161.99(14)
C12 Fe1 C5 C4 116.65(10)
C1 Fe1 C5 C4 -119.12(13)
C3 Fe1 C5 C4 -37.83(10)
C11 Fe1 C5 C4 74.61(12)
C2 Fe1 C5 C4 -81.55(10)
C10 Fe1 C5 C4 37.8(3)
O1 C7 C8 C9 14.2(2)
C6 C7 C8 C9 -164.26(14)
O1 C7 C8 C12 -178.20(14)
C6 C7 C8 C12 3.4(2)
O1 C7 C8 Fe1 96.29(14)
C6 C7 C8 Fe1 -82.15(16)
C4 Fe1 C8 C9 -168.74(15)
C12 Fe1 C8 C9 -118.89(12)
C5 Fe1 C8 C9 158.14(9)
C1 Fe1 C8 C9 116.16(9)
C3 Fe1 C8 C9 42.6(2)
C11 Fe1 C8 C9 -80.55(9)
C2 Fe1 C8 C9 74.64(10)
C10 Fe1 C8 C9 -37.15(9)
C9 Fe1 C8 C12 118.89(12)
C4 Fe1 C8 C12 -49.85(19)
C5 Fe1 C8 C12 -82.97(10)
C1 Fe1 C8 C12 -124.95(9)
C3 Fe1 C8 C12 161.45(18)
C11 Fe1 C8 C12 38.34(8)
C2 Fe1 C8 C12 -166.46(8)
C10 Fe1 C8 C12 81.74(9)
C9 Fe1 C8 C7 -116.15(14)
C4 Fe1 C8 C7 75.1(2)
C12 Fe1 C8 C7 124.96(14)
C5 Fe1 C8 C7 41.99(14)
C1 Fe1 C8 C7 0.01(13)
C3 Fe1 C8 C7 -73.6(2)
C11 Fe1 C8 C7 163.30(13)
C2 Fe1 C8 C7 -41.51(14)
C10 Fe1 C8 C7 -153.30(13)
C12 C8 C9 C10 0.15(16)
C7 C8 C9 C10 170.16(13)
Fe1 C8 C9 C10 59.62(11)
C12 C8 C9 Fe1 -59.47(9)
C7 C8 C9 Fe1 110.54(13)
C8 Fe1 C9 C10 -119.83(12)
C4 Fe1 C9 C10 46.8(2)
C12 Fe1 C9 C10 -81.23(9)
C5 Fe1 C9 C10 -171.20(14)
C1 Fe1 C9 C10 158.14(9)
C3 Fe1 C9 C10 75.79(11)
C11 Fe1 C9 C10 -37.13(9)
C2 Fe1 C9 C10 116.50(9)
C4 Fe1 C9 C8 166.62(18)
C12 Fe1 C9 C8 38.60(8)
C5 Fe1 C9 C8 -51.36(18)
C1 Fe1 C9 C8 -82.03(10)
C3 Fe1 C9 C8 -164.37(9)
C11 Fe1 C9 C8 82.70(9)
C2 Fe1 C9 C8 -123.67(9)
C10 Fe1 C9 C8 119.83(12)
C8 C9 C10 C11 -0.07(17)
Fe1 C9 C10 C11 58.80(11)
C8 C9 C10 Fe1 -58.87(10)
C8 Fe1 C10 C9 37.69(9)
C4 Fe1 C10 C9 -163.06(9)
C12 Fe1 C10 C9 82.75(9)
C5 Fe1 C10 C9 167.78(19)
C1 Fe1 C10 C9 -48.58(18)
C3 Fe1 C10 C9 -122.34(9)
C11 Fe1 C10 C9 120.01(13)
C2 Fe1 C10 C9 -80.34(10)
C8 Fe1 C10 C11 -82.32(10)
C9 Fe1 C10 C11 -120.01(13)
C4 Fe1 C10 C11 76.93(11)
C12 Fe1 C10 C11 -37.26(9)
C5 Fe1 C10 C11 47.8(2)
C1 Fe1 C10 C11 -168.59(13)
C3 Fe1 C10 C11 117.66(9)
C2 Fe1 C10 C11 159.65(9)
C9 C10 C11 C12 -0.04(17)
Fe1 C10 C11 C12 58.38(10)
C9 C10 C11 Fe1 -58.42(11)
C8 Fe1 C11 C10 81.46(10)
C9 Fe1 C11 C10 37.22(9)
C4 Fe1 C11 C10 -122.69(10)
C12 Fe1 C11 C10 120.58(13)
C5 Fe1 C11 C10 -164.21(9)
C1 Fe1 C11 C10 162.2(2)
C3 Fe1 C11 C10 -79.70(11)
C2 Fe1 C11 C10 -44.72(19)
C8 Fe1 C11 C12 -39.12(8)
C9 Fe1 C11 C12 -83.36(9)
C4 Fe1 C11 C12 116.73(9)
C5 Fe1 C11 C12 75.21(11)
C1 Fe1 C11 C12 41.6(3)
C3 Fe1 C11 C12 159.72(9)
C2 Fe1 C11 C12 -165.31(13)
C10 Fe1 C11 C12 -120.58(13)
C10 C11 C12 C8 0.13(16)
Fe1 C11 C12 C8 58.91(9)
C10 C11 C12 C13 173.58(12)
Fe1 C11 C12 C13 -127.64(12)
C10 C11 C12 Fe1 -58.78(10)
C9 C8 C12 C11 -0.17(15)
C7 C8 C12 C11 -169.14(14)
Fe1 C8 C12 C11 -59.68(9)
C9 C8 C12 C13 -172.83(13)
C7 C8 C12 C13 18.2(2)
Fe1 C8 C12 C13 127.66(15)
C9 C8 C12 Fe1 59.51(9)
C7 C8 C12 Fe1 -109.46(15)
C8 Fe1 C12 C11 117.99(12)
C9 Fe1 C12 C11 80.10(9)
C4 Fe1 C12 C11 -82.32(10)
C5 Fe1 C12 C11 -125.31(10)
C1 Fe1 C12 C11 -166.80(9)
C3 Fe1 C12 C11 -47.01(18)
C2 Fe1 C12 C11 158.53(19)
C10 Fe1 C12 C11 36.69(9)
C9 Fe1 C12 C8 -37.88(8)
C4 Fe1 C12 C8 159.69(9)
C5 Fe1 C12 C8 116.70(9)
C1 Fe1 C12 C8 75.21(10)
C3 Fe1 C12 C8 -164.99(14)
C11 Fe1 C12 C8 -117.99(12)
C2 Fe1 C12 C8 40.5(2)
C10 Fe1 C12 C8 -81.30(9)
C8 Fe1 C12 C13 -126.42(16)
C9 Fe1 C12 C13 -164.30(15)
C4 Fe1 C12 C13 33.27(15)
C5 Fe1 C12 C13 -9.71(15)
C1 Fe1 C12 C13 -51.21(15)
C3 Fe1 C12 C13 68.6(2)
C11 Fe1 C12 C13 115.60(16)
C2 Fe1 C12 C13 -85.9(2)
C10 Fe1 C12 C13 152.28(14)
C11 C12 C13 C14 59.58(19)
C8 C12 C13 C14 -128.75(16)
Fe1 C12 C13 C14 -31.3(2)
C11 C12 C13 C18 -113.79(16)
C8 C12 C13 C18 57.9(2)
Fe1 C12 C13 C18 155.30(12)
C18 C13 C14 C15 -1.7(2)
C12 C13 C14 C15 -175.25(14)
C13 C14 C15 C16 2.9(2)
C14 C15 C16 C17 -1.7(2)
C14 C15 C16 C19 179.06(14)
C15 C16 C17 C18 -0.6(2)
C19 C16 C17 C18 178.62(13)
C16 C17 C18 C13 1.8(2)
C14 C13 C18 C17 -0.6(2)
C12 C13 C18 C17 172.97(13)
C20 O3 C19 O2 -2.4(2)
C20 O3 C19 C16 176.35(12)
C17 C16 C19 O2 -167.00(15)
C15 C16 C19 O2 12.3(2)
C17 C16 C19 O3 14.3(2)
C15 C16 C19 O3 -166.46(13)
